data_7134468
loop_
_publ_author_name
'Messori, Alessandro'
'Potocnik, Marcel'
'Belazregue, Sara'
'Collins, Richard'
'Kr\"amer, Tobias'
'Chadwick, F. Mark'

_publ_section_title
;
 PCP and POCOP complexes of calcium
;
_journal_issue 43
_journal_name_full 'Chemical Communications'
_journal_page_first 7827
_journal_page_last 7830
_journal_paper_doi 10.1039/D5CC00872G
_journal_volume 61
_journal_year 2025
_chemical_formula_moiety 'C28 H57 Ca N O2 P2 Si2'
_chemical_formula_sum 'C28 H57 Ca N O2 P2 Si2'
_chemical_formula_weight 597.94
_space_group_crystal_system orthorhombic
_space_group_IT_number 61
_space_group_name_Hall '-P 2ac 2ab'
_space_group_name_H-M_alt 'P b c a'
_atom_sites_solution_hydrogens mixed
_atom_sites_solution_primary dual
_audit_creation_date 2022-11-10
_audit_creation_method
;
Olex2 1.5
(compiled 2022.04.07 svn.rca3783a0 for OlexSys, GUI svn.r6498)
;
_audit_update_record
;
2025-02-12 deposited with the CCDC.	2025-03-27 downloaded from the CCDC.
;
_cell_angle_alpha 90
_cell_angle_beta 90
_cell_angle_gamma 90
_cell_formula_units_Z 8
_cell_length_a 14.8629(2)
_cell_length_b 19.3315(2)
_cell_length_c 25.3975(3)
_cell_measurement_reflns_used 6740
_cell_measurement_temperature 173.00(10)
_cell_measurement_theta_max 73.5160
_cell_measurement_theta_min 4.1200
_cell_volume 7297.26(15)
_computing_cell_refinement 'CrysAlisPro 1.171.41.93a (Rigaku OD, 2020)'
_computing_data_collection 'CrysAlisPro 1.171.41.93a (Rigaku OD, 2020)'
_computing_data_reduction 'CrysAlisPro 1.171.41.93a (Rigaku OD, 2020)'
_computing_molecular_graphics 'Olex2 1.5 (Dolomanov et al., 2009)'
_computing_publication_material 'Olex2 1.5 (Dolomanov et al., 2009)'
_computing_structure_refinement 'SHELXL 2018/3 (Sheldrick, 2015)'
_computing_structure_solution 'SHELXT 2018/2 (Sheldrick, 2018)'
_diffrn_ambient_environment N~2~
_diffrn_ambient_temperature 173.00(10)
_diffrn_detector 'CCD plate'
_diffrn_detector_area_resol_mean 10.4115
_diffrn_detector_type Atlas
_diffrn_measured_fraction_theta_full 0.995
_diffrn_measured_fraction_theta_max 0.966
_diffrn_measurement_details
;
List of Runs (angles in degrees, time in seconds):

  # Type    Start    End  Width  t~exp~   \w     \q     \k     \f   Frames
#--------------------------------------------------------------------------
  1  \w   -117.00 -82.00   1.00   25.00    --  -42.36 -38.00   0.00   35
  2  \w    -44.00 -18.00   1.00   25.00    --  -42.36 -38.00   0.00   26
  3  \w     90.00 178.00   1.00  100.00    --  105.75  30.00 120.00   88
  4  \w    -67.00  29.00   1.00   25.00    --  -42.36  38.00-180.00   96
  5  \w     87.00 166.00   1.00  100.00    --  105.75  45.00-150.00   79
  6  \w     33.00 106.00   1.00  100.00    --  105.75 -45.00 120.00   73
;
_diffrn_measurement_device 'four-circle diffractometer'
_diffrn_measurement_device_type 'Xcalibur, Atlas, Ultra'
_diffrn_measurement_method '\w scans'
_diffrn_orient_matrix_type 'CrysAlisPro convention (1999,Acta A55,543-557)'
_diffrn_orient_matrix_UB_11 0.0576640000
_diffrn_orient_matrix_UB_12 0.0299551000
_diffrn_orient_matrix_UB_13 0.0449459000
_diffrn_orient_matrix_UB_21 0.0070701000
_diffrn_orient_matrix_UB_22 0.0691521000
_diffrn_orient_matrix_UB_23 -0.0298110000
_diffrn_orient_matrix_UB_31 -0.0859152000
_diffrn_orient_matrix_UB_32 0.0258625000
_diffrn_orient_matrix_UB_33 0.0277034000
_diffrn_radiation_monochromator mirror
_diffrn_radiation_probe x-ray
_diffrn_radiation_type 'Cu K\a'
_diffrn_radiation_wavelength 1.54184
_diffrn_reflns_av_R_equivalents 0.0361
_diffrn_reflns_av_unetI/netI 0.0406
_diffrn_reflns_Laue_measured_fraction_full 0.995
_diffrn_reflns_Laue_measured_fraction_max 0.966
_diffrn_reflns_limit_h_max 17
_diffrn_reflns_limit_h_min -17
_diffrn_reflns_limit_k_max 23
_diffrn_reflns_limit_k_min -23
_diffrn_reflns_limit_l_max 30
_diffrn_reflns_limit_l_min -25
_diffrn_reflns_number 17163
_diffrn_reflns_point_group_measured_fraction_full 0.995
_diffrn_reflns_point_group_measured_fraction_max 0.966
_diffrn_reflns_theta_full 67.684
_diffrn_reflns_theta_max 73.745
_diffrn_reflns_theta_min 3.480
_diffrn_source 'fine-focus sealed X-ray tube'
_diffrn_source_type 'Enhance Ultra (Cu) X-ray Source'
_exptl_absorpt_coefficient_mu 3.106
_exptl_absorpt_correction_T_max 1.00000
_exptl_absorpt_correction_T_min 0.72877
_exptl_absorpt_correction_type multi-scan
_exptl_absorpt_process_details
;
CrysAlisPro 1.171.41.93a (Rigaku Oxford Diffraction, 2020)
Empirical absorption correction using spherical harmonics,
implemented in SCALE3 ABSPACK scaling algorithm.
;
_exptl_crystal_colour 'clear light colourless'
_exptl_crystal_density_diffrn 1.089
_exptl_crystal_description 'hexagonal plate'
_exptl_crystal_F_000 2608
_exptl_crystal_size_max 0.3
_exptl_crystal_size_mid 0.2
_exptl_crystal_size_min 0.1
_refine_diff_density_max 0.316
_refine_diff_density_min -0.288
_refine_diff_density_rms 0.049
_refine_ls_extinction_method none
_refine_ls_goodness_of_fit_ref 1.013
_refine_ls_hydrogen_treatment mixed
_refine_ls_matrix_type full
_refine_ls_number_parameters 354
_refine_ls_number_reflns 7127
_refine_ls_number_restraints 0
_refine_ls_restrained_S_all 1.013
_refine_ls_R_factor_all 0.0583
_refine_ls_R_factor_gt 0.0422
_refine_ls_shift/su_max 0.001
_refine_ls_shift/su_mean 0.000
_refine_ls_structure_factor_coef Fsqd
_refine_ls_weighting_details 'w=1/[\s^2^(Fo^2^)+(0.0552P)^2^+2.6880P] where P=(Fo^2^+2Fc^2^)/3'
_refine_ls_weighting_scheme calc
_refine_ls_wR_factor_gt 0.1061
_refine_ls_wR_factor_ref 0.1203
_reflns_Friedel_coverage 0.000
_reflns_number_gt 5581
_reflns_number_total 7127
_reflns_threshold_expression 'I > 2\s(I)'
_cod_data_source_file d5cc00872g2.cif
_cod_data_source_block fmc2223
_cod_depositor_comments 'Adding full bibliography for 7134464--7134468.cif.'
_cod_database_code 7134468
_shelx_shelxl_version_number 2018/3
_chemical_oxdiff_formula 'Ca1 P2 O2 Si2 N1 C28 H57'
_shelx_space_group_comment
;
The symmetry employed for this shelxl refinement is uniquely defined
by the following loop, which should always be used as a source of
symmetry information in preference to the above space-group names.
They are only intended as comments.
;
_shelx_estimated_absorpt_t_max 0.746
_shelx_estimated_absorpt_t_min 0.456
_olex2_refinement_description
;
1. Fixed Uiso
 At 1.2 times of:
  All C(H) groups
 At 1.5 times of:
  All C(H,H,H) groups
2.a Aromatic/amide H refined with riding coordinates:
 C5(H5), C4(H4), C3(H3)
2.b Idealised Me refined as rotating group:
 C25(H25A,H25B,H25C), C12(H12A,H12B,H12C), C8(H8A,H8B,H8C), C9(H9A,H9B,H9C),
 C28(H28A,H28B,H28C), C24(H24A,H24B,H24C), C14(H14A,H14B,H14C), C13(H13A,H13B,
 H13C), C10(H10A,H10B,H10C), C27(H27A,H27B,H27C), C26(H26A,H26B,H26C), C20(H20A,
 H20B,H20C), C18(H18A,H18B,H18C), C16(H16A,H16B,H16C), C22(H22A,H22B,H22C),
 C17(H17A,H17B,H17C), C21(H21A,H21B,H21C)
;
_olex2_submission_special_instructions 'No special instructions were received'
_oxdiff_exptl_absorpt_empirical_details
;
Empirical correction (ABSPACK) includes:
- Absorption correction using spherical harmonics
- Frame scaling
;
_oxdiff_exptl_absorpt_empirical_full_max 1.311
_oxdiff_exptl_absorpt_empirical_full_min 0.839

loop_
_space_group_symop_operation_xyz
'x, y, z'
'-x+1/2, -y, z+1/2'
'-x, y+1/2, -z+1/2'
'x+1/2, -y+1/2, -z'
'-x, -y, -z'
'x-1/2, y, -z-1/2'
'x, -y-1/2, z-1/2'
'-x-1/2, y-1/2, z'

loop_
_atom_site_label
_atom_site_type_symbol
_atom_site_fract_x
_atom_site_fract_y
_atom_site_fract_z
_atom_site_U_iso_or_equiv
_atom_site_adp_type
_atom_site_occupancy
_atom_site_site_symmetry_order
_atom_site_calc_flag
_atom_site_refinement_flags_posn
_atom_site_refinement_flags_adp
_atom_site_refinement_flags_occupancy
_atom_site_disorder_assembly
_atom_site_disorder_group
Ca1 Ca 0.45843(3) 0.25550(2) 0.58968(2) 0.03885(13) Uani 1 1 d . . . . .
P2 P 0.44877(4) 0.21920(3) 0.47665(2) 0.03280(13) Uani 1 1 d . . . . .
Si1 Si 0.57962(5) 0.16546(3) 0.66602(2) 0.04235(16) Uani 1 1 d . . . . .
P1 P 0.43322(6) 0.38977(3) 0.64234(3) 0.05379(19) Uani 1 1 d . . . . .
Si2 Si 0.38496(5) 0.11808(4) 0.67118(3) 0.04984(18) Uani 1 1 d . . . . .
O2 O 0.37186(11) 0.27248(8) 0.45514(6) 0.0393(4) Uani 1 1 d . . . . .
O1 O 0.34867(14) 0.42153(9) 0.60947(7) 0.0540(5) Uani 1 1 d . . . . .
N1 N 0.47000(14) 0.16890(10) 0.65016(7) 0.0420(4) Uani 1 1 d . . . . .
C6 C 0.34305(15) 0.33050(10) 0.48408(8) 0.0341(4) Uani 1 1 d . . . . .
C1 C 0.36524(15) 0.33925(11) 0.53698(9) 0.0362(5) Uani 1 1 d . . . . .
C2 C 0.33135(18) 0.40108(11) 0.55684(9) 0.0415(5) Uani 1 1 d . . . . .
C5 C 0.29232(18) 0.37598(11) 0.45404(10) 0.0434(5) Uani 1 1 d . . . . .
H5 H 0.280286 0.366677 0.417989 0.052 Uiso 1 1 calc R U . . .
C11 C 0.39631(18) 0.13591(11) 0.45576(10) 0.0429(5) Uani 1 1 d . . . . .
C4 C 0.2598(2) 0.43503(13) 0.47780(11) 0.0527(7) Uani 1 1 d . . . . .
H4 H 0.223951 0.466548 0.458198 0.063 Uiso 1 1 calc R U . . .
C3 C 0.2790(2) 0.44851(12) 0.52993(10) 0.0507(6) Uani 1 1 d . . . . .
H3 H 0.257088 0.489009 0.546780 0.061 Uiso 1 1 calc R U . . .
C25 C 0.6351(2) 0.08084(14) 0.65110(12) 0.0566(7) Uani 1 1 d . . . . .
H25A H 0.608401 0.044501 0.672991 0.085 Uiso 1 1 calc R U . . .
H25B H 0.699632 0.084231 0.658656 0.085 Uiso 1 1 calc R U . . .
H25C H 0.626404 0.069475 0.613847 0.085 Uiso 1 1 calc R U . . .
C7 C 0.54535(18) 0.24478(15) 0.43417(10) 0.0483(6) Uani 1 1 d . . . . .
C12 C 0.3842(2) 0.12600(15) 0.39663(11) 0.0609(7) Uani 1 1 d . . . . .
H12A H 0.356314 0.167409 0.381510 0.091 Uiso 1 1 calc R U . . .
H12B H 0.345555 0.085831 0.390183 0.091 Uiso 1 1 calc R U . . .
H12C H 0.443063 0.118402 0.380201 0.091 Uiso 1 1 calc R U . . .
C23 C 0.6396(2) 0.23344(15) 0.62496(13) 0.0541(6) Uani 1 1 d . . . . .
C8 C 0.5804(2) 0.31119(18) 0.46087(12) 0.0666(8) Uani 1 1 d . . . . .
H8A H 0.629636 0.330665 0.439936 0.100 Uiso 1 1 calc R U . . .
H8B H 0.602291 0.300101 0.496267 0.100 Uiso 1 1 calc R U . . .
H8C H 0.531440 0.345014 0.463364 0.100 Uiso 1 1 calc R U . . .
C9 C 0.5206(2) 0.26188(19) 0.37708(11) 0.0664(8) Uani 1 1 d . . . . .
H9A H 0.467313 0.291753 0.376588 0.100 Uiso 1 1 calc R U . . .
H9B H 0.507591 0.218980 0.357972 0.100 Uiso 1 1 calc R U . . .
H9C H 0.570975 0.285839 0.360154 0.100 Uiso 1 1 calc R U . . .
C28 C 0.2764(2) 0.1475(2) 0.64094(13) 0.0710(9) Uani 1 1 d . . . . .
H28A H 0.266418 0.196422 0.649356 0.106 Uiso 1 1 calc R U . . .
H28B H 0.226663 0.119847 0.655009 0.106 Uiso 1 1 calc R U . . .
H28C H 0.279321 0.141762 0.602640 0.106 Uiso 1 1 calc R U . . .
C24 C 0.6067(2) 0.1871(2) 0.73618(12) 0.0720(9) Uani 1 1 d . . . . .
H24A H 0.581812 0.232671 0.744851 0.108 Uiso 1 1 calc R U . . .
H24B H 0.672149 0.187923 0.740911 0.108 Uiso 1 1 calc R U . . .
H24C H 0.580364 0.152148 0.759453 0.108 Uiso 1 1 calc R U . . .
C14 C 0.3030(2) 0.13674(16) 0.48141(15) 0.0709(9) Uani 1 1 d . . . . .
H14A H 0.309402 0.143882 0.519433 0.106 Uiso 1 1 calc R U . . .
H14B H 0.272859 0.092494 0.474900 0.106 Uiso 1 1 calc R U . . .
H14C H 0.267202 0.174391 0.466317 0.106 Uiso 1 1 calc R U . . .
C13 C 0.4523(3) 0.07684(14) 0.47853(14) 0.0730(10) Uani 1 1 d . . . . .
H13A H 0.512773 0.077921 0.463176 0.109 Uiso 1 1 calc R U . . .
H13B H 0.423496 0.032572 0.470203 0.109 Uiso 1 1 calc R U . . .
H13C H 0.456564 0.082120 0.516825 0.109 Uiso 1 1 calc R U . . .
C10 C 0.6188(2) 0.1897(2) 0.43647(14) 0.0767(10) Uani 1 1 d . . . . .
H10A H 0.675135 0.208931 0.422783 0.115 Uiso 1 1 calc R U . . .
H10B H 0.600885 0.149842 0.415067 0.115 Uiso 1 1 calc R U . . .
H10C H 0.627491 0.175003 0.473043 0.115 Uiso 1 1 calc R U . . .
C27 C 0.3673(2) 0.1211(2) 0.74430(13) 0.0793(11) Uani 1 1 d . . . . .
H27A H 0.420643 0.102816 0.762163 0.119 Uiso 1 1 calc R U . . .
H27B H 0.314717 0.093080 0.753625 0.119 Uiso 1 1 calc R U . . .
H27C H 0.357226 0.169107 0.755303 0.119 Uiso 1 1 calc R U . . .
C15 C 0.5193(3) 0.45874(17) 0.63299(17) 0.0808(11) Uani 1 1 d . . . . .
C19 C 0.3800(3) 0.3914(2) 0.70872(12) 0.0845(12) Uani 1 1 d . . . . .
C26 C 0.3990(3) 0.02432(18) 0.6526(2) 0.0944(13) Uani 1 1 d . . . . .
H26A H 0.413849 0.020866 0.615136 0.142 Uiso 1 1 calc R U . . .
H26B H 0.342868 -0.000611 0.659608 0.142 Uiso 1 1 calc R U . . .
H26C H 0.447707 0.003935 0.673547 0.142 Uiso 1 1 calc R U . . .
C20 C 0.3472(4) 0.4611(2) 0.72765(16) 0.1049(15) Uani 1 1 d . . . . .
H20A H 0.398095 0.493177 0.730005 0.157 Uiso 1 1 calc R U . . .
H20B H 0.319384 0.456081 0.762431 0.157 Uiso 1 1 calc R U . . .
H20C H 0.302689 0.479359 0.702756 0.157 Uiso 1 1 calc R U . . .
C18 C 0.5551(3) 0.4457(3) 0.5779(2) 0.1158(18) Uani 1 1 d . . . . .
H18A H 0.576876 0.397952 0.575382 0.174 Uiso 1 1 calc R U . . .
H18B H 0.604610 0.477694 0.570584 0.174 Uiso 1 1 calc R U . . .
H18C H 0.506761 0.452935 0.552244 0.174 Uiso 1 1 calc R U . . .
C16 C 0.4827(3) 0.53261(18) 0.6368(2) 0.1064(16) Uani 1 1 d . . . . .
H16A H 0.432326 0.538158 0.612238 0.160 Uiso 1 1 calc R U . . .
H16B H 0.530386 0.565540 0.627824 0.160 Uiso 1 1 calc R U . . .
H16C H 0.461801 0.541408 0.672792 0.160 Uiso 1 1 calc R U . . .
C22 C 0.2991(5) 0.3436(3) 0.70363(18) 0.141(3) Uani 1 1 d . . . . .
H22A H 0.259019 0.361037 0.675985 0.211 Uiso 1 1 calc R U . . .
H22B H 0.266558 0.342200 0.737185 0.211 Uiso 1 1 calc R U . . .
H22C H 0.319482 0.296977 0.694450 0.211 Uiso 1 1 calc R U . . .
C17 C 0.5968(4) 0.4494(3) 0.6723(3) 0.146(3) Uani 1 1 d . . . . .
H17A H 0.577830 0.465659 0.707080 0.218 Uiso 1 1 calc R U . . .
H17B H 0.648970 0.476266 0.660475 0.218 Uiso 1 1 calc R U . . .
H17C H 0.613064 0.400362 0.674292 0.218 Uiso 1 1 calc R U . . .
C21 C 0.4433(5) 0.3584(4) 0.74856(17) 0.183(4) Uani 1 1 d . . . . .
H21A H 0.457930 0.311229 0.737335 0.274 Uiso 1 1 calc R U . . .
H21B H 0.414041 0.356997 0.783130 0.274 Uiso 1 1 calc R U . . .
H21C H 0.498660 0.385761 0.750898 0.274 Uiso 1 1 calc R U . . .
H23A H 0.615(2) 0.2825(18) 0.6319(13) 0.070(10) Uiso 1 1 d . . . . .
H23B H 0.633(2) 0.2260(17) 0.5901(14) 0.063(10) Uiso 1 1 d . . . . .
H23C H 0.710(2) 0.2355(17) 0.6332(13) 0.071(10) Uiso 1 1 d . . . . .

loop_
_atom_site_aniso_label
_atom_site_aniso_U_11
_atom_site_aniso_U_22
_atom_site_aniso_U_33
_atom_site_aniso_U_23
_atom_site_aniso_U_13
_atom_site_aniso_U_12
Ca1 0.0539(3) 0.0328(2) 0.0298(2) 0.00028(17) -0.00621(19) 0.00780(19)
P2 0.0382(3) 0.0309(2) 0.0293(2) 0.0013(2) -0.0012(2) 0.0037(2)
Si1 0.0457(4) 0.0470(3) 0.0344(3) 0.0049(3) -0.0002(3) 0.0095(3)
P1 0.0778(5) 0.0426(3) 0.0410(3) -0.0127(3) -0.0176(3) 0.0175(3)
Si2 0.0473(4) 0.0518(4) 0.0505(4) 0.0124(3) 0.0026(3) 0.0051(3)
O2 0.0476(9) 0.0328(7) 0.0375(8) -0.0062(6) -0.0097(7) 0.0082(6)
O1 0.0741(13) 0.0458(9) 0.0422(9) -0.0131(8) -0.0113(9) 0.0189(9)
N1 0.0486(12) 0.0435(10) 0.0339(9) 0.0083(8) -0.0002(8) 0.0068(8)
C6 0.0402(11) 0.0252(9) 0.0370(11) -0.0026(8) -0.0046(9) -0.0012(8)
C1 0.0411(12) 0.0314(10) 0.0361(11) -0.0002(9) -0.0047(9) 0.0028(9)
C2 0.0524(14) 0.0348(10) 0.0372(12) -0.0032(9) -0.0059(10) 0.0026(10)
C5 0.0534(14) 0.0341(10) 0.0426(12) -0.0016(10) -0.0146(11) 0.0064(10)
C11 0.0571(15) 0.0305(10) 0.0412(12) -0.0020(9) -0.0010(11) -0.0002(10)
C4 0.0672(17) 0.0362(11) 0.0546(14) -0.0027(11) -0.0207(13) 0.0156(11)
C3 0.0657(17) 0.0345(11) 0.0518(14) -0.0071(10) -0.0102(13) 0.0154(11)
C25 0.0592(17) 0.0514(14) 0.0594(16) 0.0163(13) 0.0122(13) 0.0144(12)
C7 0.0440(13) 0.0637(15) 0.0371(12) 0.0018(11) 0.0021(10) -0.0058(11)
C12 0.081(2) 0.0492(14) 0.0521(15) -0.0109(12) -0.0093(15) -0.0057(14)
C23 0.0519(16) 0.0462(14) 0.0641(18) 0.0060(13) 0.0036(14) 0.0035(12)
C8 0.0549(17) 0.086(2) 0.0592(17) -0.0047(16) 0.0061(14) -0.0307(16)
C9 0.075(2) 0.086(2) 0.0378(13) 0.0100(14) 0.0066(14) -0.0209(17)
C28 0.0511(17) 0.097(2) 0.0645(18) 0.0126(18) -0.0051(15) 0.0013(16)
C24 0.067(2) 0.101(3) 0.0479(15) -0.0078(16) -0.0131(15) 0.0162(18)
C14 0.067(2) 0.0574(16) 0.088(2) -0.0093(16) 0.0232(18) -0.0234(15)
C13 0.104(3) 0.0358(13) 0.079(2) 0.0054(14) -0.018(2) 0.0104(15)
C10 0.0459(16) 0.108(3) 0.077(2) 0.003(2) 0.0117(16) 0.0141(17)
C27 0.065(2) 0.116(3) 0.0574(18) 0.034(2) 0.0101(16) 0.0058(19)
C15 0.081(2) 0.0554(17) 0.106(3) -0.0297(19) -0.026(2) 0.0045(16)
C19 0.135(4) 0.077(2) 0.0413(15) -0.0137(15) -0.0070(19) 0.037(2)
C26 0.077(2) 0.0555(18) 0.150(4) 0.003(2) 0.022(3) -0.0094(17)
C20 0.143(4) 0.098(3) 0.074(2) -0.042(2) -0.002(3) 0.036(3)
C18 0.105(3) 0.093(3) 0.149(5) -0.028(3) 0.027(3) -0.041(3)
C16 0.121(4) 0.0479(18) 0.150(4) -0.012(2) -0.025(3) 0.006(2)
C22 0.248(8) 0.099(3) 0.075(3) -0.016(3) 0.067(4) -0.032(4)
C17 0.120(4) 0.092(3) 0.224(7) -0.065(4) -0.095(5) 0.020(3)
C21 0.253(8) 0.254(8) 0.0420(19) -0.003(3) -0.020(3) 0.157(7)

loop_
_atom_type_symbol
_atom_type_description
_atom_type_scat_dispersion_real
_atom_type_scat_dispersion_imag
_atom_type_scat_source
C C 0.0181 0.0091 'International Tables Vol C Tables 4.2.6.8 and 6.1.1.4'
H H 0.0000 0.0000 'International Tables Vol C Tables 4.2.6.8 and 6.1.1.4'
Ca Ca 0.3641 1.2855 'International Tables Vol C Tables 4.2.6.8 and 6.1.1.4'
N N 0.0311 0.0180 'International Tables Vol C Tables 4.2.6.8 and 6.1.1.4'
O O 0.0492 0.0322 'International Tables Vol C Tables 4.2.6.8 and 6.1.1.4'
P P 0.2955 0.4335 'International Tables Vol C Tables 4.2.6.8 and 6.1.1.4'
Si Si 0.2541 0.3302 'International Tables Vol C Tables 4.2.6.8 and 6.1.1.4'

loop_
_geom_angle_atom_site_label_1
_geom_angle_atom_site_label_2
_geom_angle_atom_site_label_3
_geom_angle
_geom_angle_site_symmetry_1
_geom_angle_site_symmetry_3
_geom_angle_publ_flag
P2 Ca1 Si1 119.42(2) . . ?
P2 Ca1 Si2 111.99(2) . . ?
P2 Ca1 H23A 119.2(7) . . ?
P2 Ca1 H23B 90.0(7) . . ?
Si1 Ca1 Si2 53.503(19) . . ?
Si1 Ca1 H23A 49.7(7) . . ?
Si1 Ca1 H23B 47.5(7) . . ?
P1 Ca1 P2 130.07(2) . . ?
P1 Ca1 Si1 106.19(2) . . ?
P1 Ca1 Si2 110.90(2) . . ?
P1 Ca1 H23A 75.6(8) . . ?
P1 Ca1 H23B 108.2(7) . . ?
Si2 Ca1 H23A 100.7(7) . . ?
Si2 Ca1 H23B 97.9(7) . . ?
N1 Ca1 P2 118.92(5) . . ?
N1 Ca1 Si1 30.76(6) . . ?
N1 Ca1 P1 110.55(5) . . ?
N1 Ca1 Si2 22.75(6) . . ?
N1 Ca1 C1 150.80(8) . . ?
N1 Ca1 C23 67.02(8) . . ?
N1 Ca1 H23A 78.7(7) . . ?
N1 Ca1 H23B 76.5(7) . . ?
C1 Ca1 P2 67.03(5) . . ?
C1 Ca1 Si1 172.84(5) . . ?
C1 Ca1 P1 66.68(5) . . ?
C1 Ca1 Si2 128.61(6) . . ?
C1 Ca1 C23 141.09(8) . . ?
C1 Ca1 H23A 125.4(8) . . ?
C1 Ca1 H23B 132.7(7) . . ?
C23 Ca1 P2 108.26(7) . . ?
C23 Ca1 Si1 36.26(6) . . ?
C23 Ca1 P1 96.23(7) . . ?
C23 Ca1 Si2 89.74(6) . . ?
C23 Ca1 H23A 21.0(8) . . ?
C23 Ca1 H23B 18.3(7) . . ?
H23A Ca1 H23B 34.1(10) . . ?
O2 P2 Ca1 102.07(6) . . ?
O2 P2 C11 99.01(10) . . ?
O2 P2 C7 100.28(11) . . ?
C11 P2 Ca1 120.05(8) . . ?
C7 P2 Ca1 117.50(8) . . ?
C7 P2 C11 112.73(12) . . ?
N1 Si1 Ca1 43.93(7) . . ?
N1 Si1 C25 114.44(13) . . ?
N1 Si1 C23 107.24(12) . . ?
N1 Si1 C24 115.31(13) . . ?
C25 Si1 Ca1 127.39(10) . . ?
C25 Si1 C23 106.66(13) . . ?
C25 Si1 C24 107.05(15) . . ?
C23 Si1 Ca1 63.32(10) . . ?
C24 Si1 Ca1 125.54(11) . . ?
C24 Si1 C23 105.45(17) . . ?
O1 P1 Ca1 101.41(6) . . ?
O1 P1 C15 101.24(14) . . ?
O1 P1 C19 97.49(15) . . ?
C15 P1 Ca1 119.05(12) . . ?
C19 P1 Ca1 118.67(13) . . ?
C19 P1 C15 113.3(2) . . ?
N1 Si2 Ca1 31.48(7) . . ?
N1 Si2 C28 109.75(13) . . ?
N1 Si2 C27 113.56(15) . . ?
N1 Si2 C26 113.44(15) . . ?
C28 Si2 Ca1 78.35(11) . . ?
C28 Si2 C27 105.97(16) . . ?
C28 Si2 C26 106.58(19) . . ?
C27 Si2 Ca1 126.74(14) . . ?
C27 Si2 C26 107.0(2) . . ?
C26 Si2 Ca1 122.78(14) . . ?
C6 O2 P2 122.75(13) . . ?
C2 O1 P1 121.21(15) . . ?
Si1 N1 Ca1 105.30(10) . . ?
Si1 N1 Si2 128.87(12) . . ?
Si2 N1 Ca1 125.77(11) . . ?
C1 C6 O2 121.87(19) . . ?
C5 C6 O2 112.54(18) . . ?
C5 C6 C1 125.6(2) . . ?
C6 C1 Ca1 124.40(15) . . ?
C2 C1 Ca1 124.00(16) . . ?
C2 C1 C6 111.59(19) . . ?
C1 C2 O1 121.0(2) . . ?
C3 C2 O1 112.5(2) . . ?
C3 C2 C1 126.4(2) . . ?
C6 C5 H5 120.8 . . ?
C4 C5 C6 118.3(2) . . ?
C4 C5 H5 120.8 . . ?
C12 C11 P2 115.95(18) . . ?
C12 C11 C14 108.3(3) . . ?
C12 C11 C13 110.1(2) . . ?
C14 C11 P2 104.37(17) . . ?
C13 C11 P2 108.05(19) . . ?
C13 C11 C14 109.9(3) . . ?
C5 C4 H4 119.9 . . ?
C5 C4 C3 120.2(2) . . ?
C3 C4 H4 119.9 . . ?
C2 C3 H3 121.1 . . ?
C4 C3 C2 117.8(2) . . ?
C4 C3 H3 121.1 . . ?
Si1 C25 H25A 109.5 . . ?
Si1 C25 H25B 109.5 . . ?
Si1 C25 H25C 109.5 . . ?
H25A C25 H25B 109.5 . . ?
H25A C25 H25C 109.5 . . ?
H25B C25 H25C 109.5 . . ?
C8 C7 P2 103.08(18) . . ?
C9 C7 P2 114.8(2) . . ?
C9 C7 C8 108.5(3) . . ?
C10 C7 P2 110.1(2) . . ?
C10 C7 C8 108.8(3) . . ?
C10 C7 C9 111.0(3) . . ?
C11 C12 H12A 109.5 . . ?
C11 C12 H12B 109.5 . . ?
C11 C12 H12C 109.5 . . ?
H12A C12 H12B 109.5 . . ?
H12A C12 H12C 109.5 . . ?
H12B C12 H12C 109.5 . . ?
Ca1 C23 H23A 65.8(19) . . ?
Ca1 C23 H23B 68(2) . . ?
Ca1 C23 H23C 167.2(18) . . ?
Si1 C23 Ca1 80.42(11) . . ?
Si1 C23 H23A 112.3(19) . . ?
Si1 C23 H23B 112(2) . . ?
Si1 C23 H23C 112.2(18) . . ?
H23A C23 H23B 106(3) . . ?
H23A C23 H23C 106(3) . . ?
H23B C23 H23C 108(3) . . ?
C7 C8 H8A 109.5 . . ?
C7 C8 H8B 109.5 . . ?
C7 C8 H8C 109.5 . . ?
H8A C8 H8B 109.5 . . ?
H8A C8 H8C 109.5 . . ?
H8B C8 H8C 109.5 . . ?
C7 C9 H9A 109.5 . . ?
C7 C9 H9B 109.5 . . ?
C7 C9 H9C 109.5 . . ?
H9A C9 H9B 109.5 . . ?
H9A C9 H9C 109.5 . . ?
H9B C9 H9C 109.5 . . ?
Si2 C28 H28A 109.5 . . ?
Si2 C28 H28B 109.5 . . ?
Si2 C28 H28C 109.5 . . ?
H28A C28 H28B 109.5 . . ?
H28A C28 H28C 109.5 . . ?
H28B C28 H28C 109.5 . . ?
Si1 C24 H24A 109.5 . . ?
Si1 C24 H24B 109.5 . . ?
Si1 C24 H24C 109.5 . . ?
H24A C24 H24B 109.5 . . ?
H24A C24 H24C 109.5 . . ?
H24B C24 H24C 109.5 . . ?
C11 C14 H14A 109.5 . . ?
C11 C14 H14B 109.5 . . ?
C11 C14 H14C 109.5 . . ?
H14A C14 H14B 109.5 . . ?
H14A C14 H14C 109.5 . . ?
H14B C14 H14C 109.5 . . ?
C11 C13 H13A 109.5 . . ?
C11 C13 H13B 109.5 . . ?
C11 C13 H13C 109.5 . . ?
H13A C13 H13B 109.5 . . ?
H13A C13 H13C 109.5 . . ?
H13B C13 H13C 109.5 . . ?
C7 C10 H10A 109.5 . . ?
C7 C10 H10B 109.5 . . ?
C7 C10 H10C 109.5 . . ?
H10A C10 H10B 109.5 . . ?
H10A C10 H10C 109.5 . . ?
H10B C10 H10C 109.5 . . ?
Si2 C27 H27A 109.5 . . ?
Si2 C27 H27B 109.5 . . ?
Si2 C27 H27C 109.5 . . ?
H27A C27 H27B 109.5 . . ?
H27A C27 H27C 109.5 . . ?
H27B C27 H27C 109.5 . . ?
C18 C15 P1 103.8(2) . . ?
C18 C15 C16 109.8(4) . . ?
C18 C15 C17 108.5(4) . . ?
C16 C15 P1 114.5(3) . . ?
C16 C15 C17 109.6(3) . . ?
C17 C15 P1 110.4(3) . . ?
C20 C19 P1 116.1(3) . . ?
C20 C19 C22 108.2(4) . . ?
C20 C19 C21 111.2(4) . . ?
C22 C19 P1 104.4(2) . . ?
C21 C19 P1 109.5(3) . . ?
C21 C19 C22 107.0(5) . . ?
Si2 C26 H26A 109.5 . . ?
Si2 C26 H26B 109.5 . . ?
Si2 C26 H26C 109.5 . . ?
H26A C26 H26B 109.5 . . ?
H26A C26 H26C 109.5 . . ?
H26B C26 H26C 109.5 . . ?
C19 C20 H20A 109.5 . . ?
C19 C20 H20B 109.5 . . ?
C19 C20 H20C 109.5 . . ?
H20A C20 H20B 109.5 . . ?
H20A C20 H20C 109.5 . . ?
H20B C20 H20C 109.5 . . ?
C15 C18 H18A 109.5 . . ?
C15 C18 H18B 109.5 . . ?
C15 C18 H18C 109.5 . . ?
H18A C18 H18B 109.5 . . ?
H18A C18 H18C 109.5 . . ?
H18B C18 H18C 109.5 . . ?
C15 C16 H16A 109.5 . . ?
C15 C16 H16B 109.5 . . ?
C15 C16 H16C 109.5 . . ?
H16A C16 H16B 109.5 . . ?
H16A C16 H16C 109.5 . . ?
H16B C16 H16C 109.5 . . ?
C19 C22 H22A 109.5 . . ?
C19 C22 H22B 109.5 . . ?
C19 C22 H22C 109.5 . . ?
H22A C22 H22B 109.5 . . ?
H22A C22 H22C 109.5 . . ?
H22B C22 H22C 109.5 . . ?
C15 C17 H17A 109.5 . . ?
C15 C17 H17B 109.5 . . ?
C15 C17 H17C 109.5 . . ?
H17A C17 H17B 109.5 . . ?
H17A C17 H17C 109.5 . . ?
H17B C17 H17C 109.5 . . ?
C19 C21 H21A 109.5 . . ?
C19 C21 H21B 109.5 . . ?
C19 C21 H21C 109.5 . . ?
H21A C21 H21B 109.5 . . ?
H21A C21 H21C 109.5 . . ?
H21B C21 H21C 109.5 . . ?

loop_
_geom_bond_atom_site_label_1
_geom_bond_atom_site_label_2
_geom_bond_distance
_geom_bond_site_symmetry_2
_geom_bond_publ_flag
Ca1 P2 2.9587(7) . ?
Ca1 Si1 3.1675(8) . ?
Ca1 P1 2.9439(8) . ?
Ca1 Si2 3.5404(8) . ?
Ca1 N1 2.2785(19) . ?
Ca1 C1 2.516(2) . ?
Ca1 C23 2.870(3) . ?
Ca1 H23A 2.62(3) . ?
Ca1 H23B 2.66(3) . ?
P2 O2 1.6327(16) . ?
P2 C11 1.866(2) . ?
P2 C7 1.863(3) . ?
Si1 N1 1.680(2) . ?
Si1 C25 1.871(3) . ?
Si1 C23 1.900(3) . ?
Si1 C24 1.874(3) . ?
P1 O1 1.6287(19) . ?
P1 C15 1.863(4) . ?
P1 C19 1.862(4) . ?
Si2 N1 1.688(2) . ?
Si2 C28 1.876(3) . ?
Si2 C27 1.876(3) . ?
Si2 C26 1.884(4) . ?
O2 C6 1.408(3) . ?
O1 C2 1.418(3) . ?
C6 C1 1.394(3) . ?
C6 C5 1.387(3) . ?
C1 C2 1.392(3) . ?
C2 C3 1.383(3) . ?
C5 H5 0.9500 . ?
C5 C4 1.379(3) . ?
C11 C12 1.524(4) . ?
C11 C14 1.532(4) . ?
C11 C13 1.527(4) . ?
C4 H4 0.9500 . ?
C4 C3 1.379(4) . ?
C3 H3 0.9500 . ?
C25 H25A 0.9800 . ?
C25 H25B 0.9800 . ?
C25 H25C 0.9800 . ?
C7 C8 1.543(4) . ?
C7 C9 1.532(4) . ?
C7 C10 1.526(4) . ?
C12 H12A 0.9800 . ?
C12 H12B 0.9800 . ?
C12 H12C 0.9800 . ?
C23 H23A 1.03(3) . ?
C23 H23B 0.90(3) . ?
C23 H23C 1.07(4) . ?
C8 H8A 0.9800 . ?
C8 H8B 0.9800 . ?
C8 H8C 0.9800 . ?
C9 H9A 0.9800 . ?
C9 H9B 0.9800 . ?
C9 H9C 0.9800 . ?
C28 H28A 0.9800 . ?
C28 H28B 0.9800 . ?
C28 H28C 0.9800 . ?
C24 H24A 0.9800 . ?
C24 H24B 0.9800 . ?
C24 H24C 0.9800 . ?
C14 H14A 0.9800 . ?
C14 H14B 0.9800 . ?
C14 H14C 0.9800 . ?
C13 H13A 0.9800 . ?
C13 H13B 0.9800 . ?
C13 H13C 0.9800 . ?
C10 H10A 0.9800 . ?
C10 H10B 0.9800 . ?
C10 H10C 0.9800 . ?
C27 H27A 0.9800 . ?
C27 H27B 0.9800 . ?
C27 H27C 0.9800 . ?
C15 C18 1.517(6) . ?
C15 C16 1.532(5) . ?
C15 C17 1.534(6) . ?
C19 C20 1.513(5) . ?
C19 C22 1.522(7) . ?
C19 C21 1.521(6) . ?
C26 H26A 0.9800 . ?
C26 H26B 0.9800 . ?
C26 H26C 0.9800 . ?
C20 H20A 0.9800 . ?
C20 H20B 0.9800 . ?
C20 H20C 0.9800 . ?
C18 H18A 0.9800 . ?
C18 H18B 0.9800 . ?
C18 H18C 0.9800 . ?
C16 H16A 0.9800 . ?
C16 H16B 0.9800 . ?
C16 H16C 0.9800 . ?
C22 H22A 0.9800 . ?
C22 H22B 0.9800 . ?
C22 H22C 0.9800 . ?
C17 H17A 0.9800 . ?
C17 H17B 0.9800 . ?
C17 H17C 0.9800 . ?
C21 H21A 0.9800 . ?
C21 H21B 0.9800 . ?
C21 H21C 0.9800 . ?

loop_
_geom_torsion_atom_site_label_1
_geom_torsion_atom_site_label_2
_geom_torsion_atom_site_label_3
_geom_torsion_atom_site_label_4
_geom_torsion
_geom_torsion_site_symmetry_1
_geom_torsion_site_symmetry_2
_geom_torsion_site_symmetry_3
_geom_torsion_site_symmetry_4
_geom_torsion_publ_flag
Ca1 P2 O2 C6 15.18(18) . . . . ?
Ca1 P2 C11 C12 172.78(18) . . . . ?
Ca1 P2 C11 C14 53.8(2) . . . . ?
Ca1 P2 C11 C13 -63.1(2) . . . . ?
Ca1 P2 C7 C8 -30.5(2) . . . . ?
Ca1 P2 C7 C9 -148.3(2) . . . . ?
Ca1 P2 C7 C10 85.5(2) . . . . ?
Ca1 Si1 N1 Si2 177.4(2) . . . . ?
Ca1 P1 O1 C2 -26.0(2) . . . . ?
Ca1 P1 C15 C18 31.2(3) . . . . ?
Ca1 P1 C15 C16 150.9(3) . . . . ?
Ca1 P1 C15 C17 -84.9(3) . . . . ?
Ca1 P1 C19 C20 -164.8(3) . . . . ?
Ca1 P1 C19 C22 -45.9(3) . . . . ?
Ca1 P1 C19 C21 68.3(4) . . . . ?
Ca1 Si2 N1 Si1 -176.9(3) . . . . ?
Ca1 C1 C2 O1 0.7(3) . . . . ?
Ca1 C1 C2 C3 -179.2(2) . . . . ?
P2 O2 C6 C1 -12.5(3) . . . . ?
P2 O2 C6 C5 167.09(17) . . . . ?
P1 O1 C2 C1 20.9(3) . . . . ?
P1 O1 C2 C3 -159.2(2) . . . . ?
O2 P2 C11 C12 63.1(2) . . . . ?
O2 P2 C11 C14 -55.9(2) . . . . ?
O2 P2 C11 C13 -172.8(2) . . . . ?
O2 P2 C7 C8 79.0(2) . . . . ?
O2 P2 C7 C9 -38.8(2) . . . . ?
O2 P2 C7 C10 -165.0(2) . . . . ?
O2 C6 C1 Ca1 0.0(3) . . . . ?
O2 C6 C1 C2 178.5(2) . . . . ?
O2 C6 C5 C4 179.9(2) . . . . ?
O1 P1 C15 C18 -78.7(3) . . . . ?
O1 P1 C15 C16 40.9(4) . . . . ?
O1 P1 C15 C17 165.2(3) . . . . ?
O1 P1 C19 C20 -57.4(4) . . . . ?
O1 P1 C19 C22 61.5(3) . . . . ?
O1 P1 C19 C21 175.7(4) . . . . ?
O1 C2 C3 C4 178.3(3) . . . . ?
N1 Si1 C23 Ca1 0.96(11) . . . . ?
C6 C1 C2 O1 -177.8(2) . . . . ?
C6 C1 C2 C3 2.3(4) . . . . ?
C6 C5 C4 C3 1.1(4) . . . . ?
C1 C6 C5 C4 -0.5(4) . . . . ?
C1 C2 C3 C4 -1.9(4) . . . . ?
C5 C6 C1 Ca1 -179.60(19) . . . . ?
C5 C6 C1 C2 -1.1(4) . . . . ?
C5 C4 C3 C2 -0.1(5) . . . . ?
C11 P2 O2 C6 138.71(18) . . . . ?
C11 P2 C7 C8 -176.56(19) . . . . ?
C11 P2 C7 C9 65.6(3) . . . . ?
C11 P2 C7 C10 -60.6(2) . . . . ?
C25 Si1 N1 Ca1 -119.32(12) . . . . ?
C25 Si1 N1 Si2 58.10(19) . . . . ?
C25 Si1 C23 Ca1 123.99(12) . . . . ?
C7 P2 O2 C6 -106.05(18) . . . . ?
C7 P2 C11 C12 -42.1(3) . . . . ?
C7 P2 C11 C14 -161.1(2) . . . . ?
C7 P2 C11 C13 82.0(2) . . . . ?
C23 Si1 N1 Ca1 -1.23(14) . . . . ?
C23 Si1 N1 Si2 176.19(16) . . . . ?
C28 Si2 N1 Ca1 -4.13(19) . . . . ?
C28 Si2 N1 Si1 178.94(17) . . . . ?
C24 Si1 N1 Ca1 115.85(15) . . . . ?
C24 Si1 N1 Si2 -66.7(2) . . . . ?
C24 Si1 C23 Ca1 -122.42(12) . . . . ?
C27 Si2 N1 Ca1 -122.52(16) . . . . ?
C27 Si2 N1 Si1 60.5(2) . . . . ?
C15 P1 O1 C2 97.1(2) . . . . ?
C15 P1 C19 C20 48.3(4) . . . . ?
C15 P1 C19 C22 167.2(3) . . . . ?
C15 P1 C19 C21 -78.6(4) . . . . ?
C19 P1 O1 C2 -147.3(2) . . . . ?
C19 P1 C15 C18 178.0(3) . . . . ?
C19 P1 C15 C16 -62.4(4) . . . . ?
C19 P1 C15 C17 61.9(4) . . . . ?
C26 Si2 N1 Ca1 115.0(2) . . . . ?
C26 Si2 N1 Si1 -62.0(2) . . . . ?
